data_1538467
loop_
_publ_author_name
'Petrova, S.A.'
'Zakharov, R.G.'
'Mar'evich, V.P.'
'Selivanov, E.N.'
'Udoeva, L.Yu.'
'Chumarev, V.M.'

_publ_section_title
;
 Crystal structure of zinc calcium oxysulfide
;
_journal_name_full 'Doklady Akad. Nauk'
_journal_page_first 52
_journal_page_last 56
_journal_volume 393
_journal_year 2003
_chemical_formula_sum 'Ca1.05 O1.11 S0.99 Zn0.99'
_chemical_name_systematic 'Zn0.99 Ca1.05 O1.11 S0.99'
_space_group_IT_number 186
_symmetry_space_group_name_Hall 'P 6c -2c'
_symmetry_space_group_name_H-M 'P 63 m c'
_cell_angle_alpha 90
_cell_angle_beta 90
_cell_angle_gamma 120
_cell_formula_units_Z 2
_cell_length_a 3.7547
_cell_length_b 3.7547
_cell_length_c 11.4014
_cell_volume 139.200
_citation_journal_id_ASTM DAKNEQ
_cod_data_source_file Petrova_DAKNEQ_2003_485.cif
_cod_data_source_block Ca1.05O1.11S0.99Zn0.99
_cod_original_cell_volume 139.2
_cod_database_code 1538467

loop_
_symmetry_equiv_pos_as_xyz
x,y,z
x-y,x,z+1/2
-y,x-y,z
-x,-y,z+1/2
-x+y,-x,z
y,-x+y,z+1/2
y,x,z+1/2
-x+y,y,z
-x,-x+y,z+1/2
-y,-x,z
x-y,-y,z+1/2
x,x-y,z

loop_
_atom_site_label
_atom_site_type_symbol
_atom_site_fract_x
_atom_site_fract_y
_atom_site_fract_z
_atom_site_occupancy
_atom_site_U_iso_or_equiv
Ca1 Ca+2 0.33333 0.66667 0.11755 1.05 0.0
S1 S-2 0.33333 0.66667 0.43069 0.994 0.0
Zn1 Zn+2 0 0 0.84725 0.989 0.0
O1 O-2 0 0 0.1785 1.109 0.0
